data_4103843
loop_
_publ_author_name
'Vladimir V. Grushin'
'William J. Marshall'

_publ_section_title
;
 trans-Difluoro Complexes of Palladium(II)
;
_journal_name_full 'Journal of the American Chemical Society'
_journal_page_first 918
_journal_page_last 919
_journal_paper_doi 10.1021/ja808975a
_journal_volume 131
_journal_year 2009
_chemical_formula_sum 'C10 H10 F2 N2 Pd'
_chemical_formula_weight 302.60
_chemical_name_systematic
; 
 ? 
;
_space_group_IT_number 14
_symmetry_cell_setting monoclinic
_symmetry_space_group_name_Hall '-P 2ybc'
_symmetry_space_group_name_H-M 'P 1 21/c 1'
_atom_sites_solution_hydrogens geom
_atom_sites_solution_primary direct
_atom_sites_solution_secondary difmap
_audit_creation_method SHELXL-97
_cell_angle_alpha 90.00
_cell_angle_beta 109.330(4)
_cell_angle_gamma 90.00
_cell_formula_units_Z 8
_cell_length_a 16.308(3)
_cell_length_b 7.9739(14)
_cell_length_c 17.077(4)
_cell_measurement_reflns_used 824
_cell_measurement_temperature 293(2)
_cell_measurement_theta_max 18.87
_cell_measurement_theta_min 2.44
_cell_volume 2095.5(7)
_computing_cell_refinement 'Bruker SAINT'
_computing_data_collection 'Bruker APEX2'
_computing_data_reduction 'Bruker SAINT'
_computing_molecular_graphics 'Bruker SHELXTL'
_computing_publication_material 'Bruker SHELXTL'
_computing_structure_refinement 'SHELXL-97 (Sheldrick, 2008)'
_computing_structure_solution 'SHELXS-97 (Sheldrick, 2008)'
_diffrn_ambient_temperature 293(2)
_diffrn_measured_fraction_theta_full 0.993
_diffrn_measured_fraction_theta_max 0.993
_diffrn_measurement_device_type 'Bruker APEX-II CCD'
_diffrn_measurement_method '\f and \w scans'
_diffrn_radiation_monochromator graphite
_diffrn_radiation_source 'fine-focus sealed tube'
_diffrn_radiation_type MoK\a
_diffrn_radiation_wavelength 0.71073
_diffrn_reflns_av_R_equivalents 0.0818
_diffrn_reflns_av_sigmaI/netI 0.1112
_diffrn_reflns_limit_h_max 9
_diffrn_reflns_limit_h_min -20
_diffrn_reflns_limit_k_max 10
_diffrn_reflns_limit_k_min -7
_diffrn_reflns_limit_l_max 21
_diffrn_reflns_limit_l_min -17
_diffrn_reflns_number 11056
_diffrn_reflns_theta_full 27.18
_diffrn_reflns_theta_max 27.18
_diffrn_reflns_theta_min 1.32
_exptl_absorpt_coefficient_mu 1.765
_exptl_absorpt_correction_type none
_exptl_crystal_colour colourless
_exptl_crystal_density_diffrn 1.918
_exptl_crystal_density_method 'not measured'
_exptl_crystal_description needle
_exptl_crystal_F_000 1184
_exptl_crystal_size_max 0.25
_exptl_crystal_size_mid 0.05
_exptl_crystal_size_min 0.04
_refine_diff_density_max 0.943
_refine_diff_density_min -0.954
_refine_diff_density_rms 0.183
_refine_ls_extinction_method none
_refine_ls_goodness_of_fit_ref 0.975
_refine_ls_hydrogen_treatment riding
_refine_ls_matrix_type full
_refine_ls_number_parameters 271
_refine_ls_number_reflns 4626
_refine_ls_number_restraints 0
_refine_ls_restrained_S_all 0.975
_refine_ls_R_factor_all 0.1023
_refine_ls_R_factor_gt 0.0560
_refine_ls_shift/su_max 0.001
_refine_ls_shift/su_mean 0.000
_refine_ls_structure_factor_coef Fsqd
_refine_ls_weighting_details 'calc w=1/[\s^2^(Fo^2^)+(0.0414P)^2^+0.0000P] where P=(Fo^2^+2Fc^2^)/3'
_refine_ls_weighting_scheme calc
_refine_ls_wR_factor_gt 0.1018
_refine_ls_wR_factor_ref 0.1243
_reflns_number_gt 2829
_reflns_number_total 4626
_reflns_threshold_expression >2sigma(I)
_cod_data_source_file ja808975a_si_001_1.cif
_cod_data_source_block 08189
_cod_database_code 4103843

loop_
_symmetry_equiv_pos_as_xyz
'x, y, z'
'-x, y+1/2, -z+1/2'
'-x, -y, -z'
'x, -y-1/2, z-1/2'

loop_
_atom_site_label
_atom_site_type_symbol
_atom_site_fract_x
_atom_site_fract_y
_atom_site_fract_z
_atom_site_U_iso_or_equiv
_atom_site_adp_type
_atom_site_occupancy
_atom_site_symmetry_multiplicity
_atom_site_calc_flag
_atom_site_refinement_flags
Pd1 Pd -0.06706(4) 1.19863(7) -0.05679(4) 0.03008(17) Uani 1 1 d .
F1 F -0.1432(3) 1.1396(5) -0.1684(3) 0.0360(10) Uani 1 1 d .
N1 N 0.0179(4) 1.3008(7) -0.1071(4) 0.0335(15) Uani 1 1 d .
C1 C 0.0073(5) 1.2886(10) -0.1876(5) 0.041(2) Uani 1 1 d .
H1A H -0.0408 1.2312 -0.2219 0.049 Uiso 1 1 calc R
Pd2 Pd -0.42564(4) 1.35153(6) -0.32194(4) 0.02705(17) Uani 1 1 d .
F2 F 0.0089(3) 1.2545(6) 0.0552(3) 0.0480(12) Uani 1 1 d .
N2 N -0.1564(4) 1.1067(7) -0.0089(4) 0.0309(14) Uani 1 1 d .
C2 C 0.0646(5) 1.3572(11) -0.2219(6) 0.047(2) Uani 1 1 d .
H2A H 0.0567 1.3429 -0.2780 0.056 Uiso 1 1 calc R
C3 C 0.1340(5) 1.4476(10) -0.1720(6) 0.045(2) Uani 1 1 d .
H3A H 0.1731 1.4975 -0.1940 0.054 Uiso 1 1 calc R
C4 C 0.1446(6) 1.4628(11) -0.0902(6) 0.056(2) Uani 1 1 d .
H4A H 0.1914 1.5230 -0.0555 0.067 Uiso 1 1 calc R
C5 C 0.0853(5) 1.3883(10) -0.0581(5) 0.047(2) Uani 1 1 d .
H5A H 0.0926 1.3996 -0.0020 0.056 Uiso 1 1 calc R
C6 C -0.2395(4) 1.0890(8) -0.0555(5) 0.0313(17) Uani 1 1 d .
H6A H -0.2557 1.1142 -0.1117 0.038 Uiso 1 1 calc R
C7 C -0.3020(5) 1.0351(8) -0.0240(5) 0.0306(17) Uani 1 1 d .
H7A H -0.3598 1.0261 -0.0577 0.037 Uiso 1 1 calc R
C8 C -0.2767(5) 0.9943(9) 0.0599(5) 0.0375(19) Uani 1 1 d .
H8A H -0.3174 0.9562 0.0832 0.045 Uiso 1 1 calc R
C9 C -0.1916(5) 1.0107(9) 0.1076(5) 0.040(2) Uani 1 1 d .
H9A H -0.1734 0.9831 0.1637 0.048 Uiso 1 1 calc R
C10 C -0.1334(5) 1.0685(9) 0.0719(5) 0.041(2) Uani 1 1 d .
H10A H -0.0756 1.0817 0.1049 0.049 Uiso 1 1 calc R
F11 F -0.4799(3) 1.5289(5) -0.4004(3) 0.0412(11) Uani 1 1 d .
N11 N -0.3367(4) 1.5189(7) -0.2562(4) 0.0272(14) Uani 1 1 d .
C11 C -0.3556(5) 1.6836(9) -0.2594(4) 0.0313(17) Uani 1 1 d .
H11A H -0.4114 1.7184 -0.2901 0.038 Uiso 1 1 calc R
F12 F -0.3729(3) 1.1778(5) -0.2406(3) 0.0433(12) Uani 1 1 d .
C12 C -0.2959(5) 1.8008(8) -0.2194(5) 0.0335(18) Uani 1 1 d .
H12A H -0.3113 1.9135 -0.2231 0.040 Uiso 1 1 calc R
N12 N -0.5106(4) 1.1820(6) -0.3908(4) 0.0286(14) Uani 1 1 d .
C13 C -0.2128(5) 1.7536(9) -0.1736(5) 0.0317(17) Uani 1 1 d .
H13A H -0.1714 1.8327 -0.1460 0.038 Uiso 1 1 calc R
C14 C -0.1926(5) 1.5833(9) -0.1698(5) 0.0333(18) Uani 1 1 d .
H14A H -0.1369 1.5461 -0.1402 0.040 Uiso 1 1 calc R
C15 C -0.2565(5) 1.4713(9) -0.2104(4) 0.0284(16) Uani 1 1 d .
H15A H -0.2434 1.3575 -0.2059 0.034 Uiso 1 1 calc R
C16 C -0.5501(5) 1.2099(9) -0.4726(5) 0.0312(17) Uani 1 1 d .
H16A H -0.5402 1.3098 -0.4961 0.037 Uiso 1 1 calc R
C17 C -0.6051(5) 1.0907(9) -0.5217(5) 0.0368(19) Uani 1 1 d .
H17A H -0.6316 1.1104 -0.5781 0.044 Uiso 1 1 calc R
C18 C -0.6212(5) 0.9421(9) -0.4872(5) 0.0361(19) Uani 1 1 d .
H18A H -0.6571 0.8603 -0.5199 0.043 Uiso 1 1 calc R
C19 C -0.5828(5) 0.9192(9) -0.4040(5) 0.0369(19) Uani 1 1 d .
H19A H -0.5938 0.8220 -0.3791 0.044 Uiso 1 1 calc R
C20 C -0.5273(5) 1.0401(9) -0.3563(5) 0.0362(19) Uani 1 1 d .
H20A H -0.5013 1.0227 -0.2996 0.043 Uiso 1 1 calc R

loop_
_atom_site_aniso_label
_atom_site_aniso_U_11
_atom_site_aniso_U_22
_atom_site_aniso_U_33
_atom_site_aniso_U_23
_atom_site_aniso_U_13
_atom_site_aniso_U_12
Pd1 0.0286(3) 0.0319(4) 0.0296(3) 0.0002(2) 0.0093(3) 0.0003(2)
F1 0.037(2) 0.039(3) 0.032(3) -0.0046(18) 0.011(2) -0.0063(19)
N1 0.025(3) 0.040(4) 0.034(4) -0.002(3) 0.008(3) 0.001(3)
C1 0.030(4) 0.048(5) 0.044(5) 0.005(4) 0.012(4) 0.001(4)
Pd2 0.0311(3) 0.0205(3) 0.0297(3) 0.0014(2) 0.0102(3) 0.0007(2)
F2 0.039(3) 0.069(3) 0.032(3) -0.005(2) 0.007(2) -0.014(2)
N2 0.029(3) 0.029(4) 0.034(4) 0.000(3) 0.008(3) 0.001(3)
C2 0.040(5) 0.062(6) 0.045(6) 0.010(4) 0.022(5) 0.016(4)
C3 0.042(5) 0.048(5) 0.052(6) 0.010(4) 0.024(5) -0.005(4)
C4 0.050(6) 0.053(6) 0.066(7) -0.008(5) 0.021(5) -0.006(4)
C5 0.048(6) 0.055(6) 0.039(5) -0.007(4) 0.018(5) -0.003(4)
C6 0.026(4) 0.024(4) 0.041(5) -0.002(3) 0.007(4) 0.002(3)
C7 0.028(4) 0.028(4) 0.037(5) -0.004(3) 0.013(4) -0.006(3)
C8 0.042(5) 0.027(4) 0.047(5) -0.003(3) 0.021(4) -0.003(4)
C9 0.052(6) 0.044(5) 0.029(5) 0.009(4) 0.020(4) 0.005(4)
C10 0.043(5) 0.036(5) 0.037(5) 0.006(4) 0.005(4) 0.002(4)
F11 0.050(3) 0.027(2) 0.035(3) 0.0065(18) -0.001(2) -0.004(2)
N11 0.030(3) 0.017(3) 0.035(4) 0.000(2) 0.011(3) -0.001(3)
C11 0.034(4) 0.028(4) 0.029(4) 0.003(3) 0.006(4) 0.003(3)
F12 0.046(3) 0.026(3) 0.046(3) 0.0080(19) 0.000(2) 0.0018(19)
C12 0.047(5) 0.016(4) 0.037(5) -0.009(3) 0.014(4) 0.001(3)
N12 0.034(4) 0.019(3) 0.031(4) 0.004(2) 0.009(3) 0.005(3)
C13 0.033(4) 0.030(4) 0.035(5) -0.002(3) 0.016(4) 0.000(3)
C14 0.034(4) 0.035(5) 0.032(5) -0.003(3) 0.012(4) -0.004(4)
C15 0.034(4) 0.029(4) 0.025(4) 0.007(3) 0.011(3) 0.007(3)
C16 0.037(4) 0.018(4) 0.039(5) 0.003(3) 0.013(4) 0.004(3)
C17 0.034(4) 0.030(5) 0.047(5) -0.003(4) 0.014(4) 0.005(3)
C18 0.027(4) 0.035(5) 0.046(5) -0.004(4) 0.012(4) -0.006(3)
C19 0.038(5) 0.033(5) 0.039(5) 0.002(4) 0.011(4) -0.004(4)
C20 0.047(5) 0.030(5) 0.040(5) 0.004(3) 0.026(4) 0.000(4)

loop_
_atom_type_symbol
_atom_type_description
_atom_type_scat_dispersion_real
_atom_type_scat_dispersion_imag
_atom_type_scat_source
C C 0.0033 0.0016 'International Tables Vol C Tables 4.2.6.8 and 6.1.1.4'
H H 0.0000 0.0000 'International Tables Vol C Tables 4.2.6.8 and 6.1.1.4'
N N 0.0061 0.0033 'International Tables Vol C Tables 4.2.6.8 and 6.1.1.4'
F F 0.0171 0.0103 'International Tables Vol C Tables 4.2.6.8 and 6.1.1.4'
Pd Pd -0.9988 1.0072 'International Tables Vol C Tables 4.2.6.8 and 6.1.1.4'

loop_
_geom_angle_atom_site_label_1
_geom_angle_atom_site_label_2
_geom_angle_atom_site_label_3
_geom_angle
F2 Pd1 F1 179.24(18)
F2 Pd1 N1 91.3(2)
F1 Pd1 N1 89.2(2)
F2 Pd1 N2 89.7(2)
F1 Pd1 N2 89.8(2)
N1 Pd1 N2 177.0(2)
C1 N1 C5 118.9(7)
C1 N1 Pd1 122.4(5)
C5 N1 Pd1 118.7(6)
N1 C1 C2 122.6(8)
F11 Pd2 F12 177.99(19)
F11 Pd2 N12 91.0(2)
F12 Pd2 N12 89.7(2)
F11 Pd2 N11 88.9(2)
F12 Pd2 N11 90.4(2)
N12 Pd2 N11 177.2(2)
C6 N2 C10 118.3(7)
C6 N2 Pd1 121.4(5)
C10 N2 Pd1 120.2(5)
C1 C2 C3 118.9(8)
C4 C3 C2 118.9(8)
C3 C4 C5 119.9(8)
N1 C5 C4 120.7(8)
N2 C6 C7 122.7(7)
C6 C7 C8 118.1(7)
C9 C8 C7 119.3(7)
C8 C9 C10 119.0(7)
N2 C10 C9 122.4(8)
C15 N11 C11 117.8(6)
C15 N11 Pd2 121.5(5)
C11 N11 Pd2 120.7(5)
N11 C11 C12 122.3(7)
C11 C12 C13 120.4(7)
C20 N12 C16 119.7(6)
C20 N12 Pd2 120.7(5)
C16 N12 Pd2 119.6(5)
C12 C13 C14 117.8(7)
C15 C14 C13 118.8(7)
N11 C15 C14 122.9(7)
N12 C16 C17 120.4(7)
C16 C17 C18 120.4(8)
C19 C18 C17 118.1(7)
C18 C19 C20 120.3(7)
N12 C20 C19 121.0(7)

loop_
_geom_bond_atom_site_label_1
_geom_bond_atom_site_label_2
_geom_bond_distance
Pd1 F2 1.955(4)
Pd1 F1 1.958(4)
Pd1 N1 2.028(6)
Pd1 N2 2.029(6)
N1 C1 1.331(10)
N1 C5 1.336(9)
C1 C2 1.371(10)
Pd2 F11 1.947(4)
Pd2 F12 1.949(4)
Pd2 N12 2.013(6)
Pd2 N11 2.016(6)
N2 C6 1.332(8)
N2 C10 1.340(9)
C2 C3 1.374(11)
C3 C4 1.356(12)
C4 C5 1.392(11)
C6 C7 1.370(9)
C7 C8 1.393(10)
C8 C9 1.362(10)
C9 C10 1.368(10)
N11 C15 1.337(8)
N11 C11 1.346(8)
C11 C12 1.360(10)
C12 C13 1.374(10)
N12 C20 1.344(8)
N12 C16 1.349(9)
C13 C14 1.394(10)
C14 C15 1.373(9)
C16 C17 1.383(10)
C17 C18 1.386(10)
C18 C19 1.361(10)
C19 C20 1.387(10)

loop_
_geom_torsion_atom_site_label_1
_geom_torsion_atom_site_label_2
_geom_torsion_atom_site_label_3
_geom_torsion_atom_site_label_4
_geom_torsion
F2 Pd1 N1 C1 173.1(6)
F1 Pd1 N1 C1 -6.3(6)
N2 Pd1 N1 C1 -77(5)
F2 Pd1 N1 C5 -9.3(6)
F1 Pd1 N1 C5 171.3(6)
N2 Pd1 N1 C5 100(5)
C5 N1 C1 C2 2.4(12)
Pd1 N1 C1 C2 -179.9(6)
F2 Pd1 N2 C6 159.8(5)
F1 Pd1 N2 C6 -20.8(5)
N1 Pd1 N2 C6 50(5)
F2 Pd1 N2 C10 -17.5(6)
F1 Pd1 N2 C10 161.9(5)
N1 Pd1 N2 C10 -127(4)
N1 C1 C2 C3 -2.5(12)
C1 C2 C3 C4 1.4(12)
C2 C3 C4 C5 -0.4(13)
C1 N1 C5 C4 -1.3(12)
Pd1 N1 C5 C4 -179.1(6)
C3 C4 C5 N1 0.4(13)
C10 N2 C6 C7 0.7(10)
Pd1 N2 C6 C7 -176.7(5)
N2 C6 C7 C8 -1.4(10)
C6 C7 C8 C9 0.7(10)
C7 C8 C9 C10 0.6(11)
C6 N2 C10 C9 0.7(11)
Pd1 N2 C10 C9 178.1(6)
C8 C9 C10 N2 -1.3(12)
F11 Pd2 N11 C15 -151.8(5)
F12 Pd2 N11 C15 30.1(5)
N12 Pd2 N11 C15 -62(5)
F11 Pd2 N11 C11 26.0(5)
F12 Pd2 N11 C11 -152.1(5)
N12 Pd2 N11 C11 115(5)
C15 N11 C11 C12 1.3(11)
Pd2 N11 C11 C12 -176.5(6)
N11 C11 C12 C13 0.0(12)
F11 Pd2 N12 C20 -157.0(5)
F12 Pd2 N12 C20 21.2(5)
N11 Pd2 N12 C20 114(5)
F11 Pd2 N12 C16 24.1(5)
F12 Pd2 N12 C16 -157.7(5)
N11 Pd2 N12 C16 -65(5)
C11 C12 C13 C14 -0.1(11)
C12 C13 C14 C15 -1.1(10)
C11 N11 C15 C14 -2.6(10)
Pd2 N11 C15 C14 175.2(5)
C13 C14 C15 N11 2.5(11)
C20 N12 C16 C17 -2.3(10)
Pd2 N12 C16 C17 176.6(5)
N12 C16 C17 C18 0.7(11)
C16 C17 C18 C19 1.4(11)
C17 C18 C19 C20 -1.9(11)
C16 N12 C20 C19 1.8(10)
Pd2 N12 C20 C19 -177.1(5)
C18 C19 C20 N12 0.3(11)
